data_4512235
loop_
_publ_author_name
'Li, Bo'
'Dong, Ming-Ming'
'Fan, Hui-Tao'
'Feng, Chao-Qiang'
'Zang, Shuang-Quan'
'Wang, Li-Ya'

_publ_section_title
;
 Halogen&#x00B7;&#x00B7;&#x00B7;Halogen Interactions in the Assembly of
 High-Dimensional Supramolecular Coordination Polymers Based on
 3,5-Diiodobenzoic Acid
;
_journal_issue 12
_journal_name_full 'Crystal Growth &amp; Design'
_journal_page_first 6325
_journal_paper_doi 10.1021/cg501073e
_journal_volume 14
_journal_year 2014
_chemical_formula_sum 'C55 H32 I12 N2 O12 Zn3'
_chemical_formula_weight 2631.74
_chemical_name_systematic
; 
 ? 
;
_space_group_IT_number 14
_symmetry_cell_setting monoclinic
_symmetry_space_group_name_Hall '-P 2ybc'
_symmetry_space_group_name_H-M 'P 1 21/c 1'
_atom_sites_solution_hydrogens geom
_atom_sites_solution_primary direct
_atom_sites_solution_secondary difmap
_audit_creation_method SHELXL-97
_cell_angle_alpha 90.00
_cell_angle_beta 109.231(7)
_cell_angle_gamma 90.00
_cell_formula_units_Z 4
_cell_length_a 21.9682(19)
_cell_length_b 17.0815(10)
_cell_length_c 20.2564(11)
_cell_measurement_temperature 293(2)
_cell_volume 7177.0(9)
_computing_structure_refinement 'SHELXL-97 (Sheldrick, 1997)'
_computing_structure_solution 'SHELXS-97 (Sheldrick, 1990)'
_diffrn_ambient_temperature 293(2)
_diffrn_measured_fraction_theta_full 0.998
_diffrn_measured_fraction_theta_max 0.998
_diffrn_radiation_monochromator graphite
_diffrn_radiation_source 'fine-focus sealed tube'
_diffrn_radiation_type MoK\a
_diffrn_radiation_wavelength 0.71073
_diffrn_reflns_av_R_equivalents 0.0673
_diffrn_reflns_av_sigmaI/netI 0.1053
_diffrn_reflns_limit_h_max 26
_diffrn_reflns_limit_h_min -23
_diffrn_reflns_limit_k_max 20
_diffrn_reflns_limit_k_min -19
_diffrn_reflns_limit_l_max 18
_diffrn_reflns_limit_l_min -24
_diffrn_reflns_number 27585
_diffrn_reflns_theta_full 25.00
_diffrn_reflns_theta_max 25.00
_diffrn_reflns_theta_min 2.88
_exptl_absorpt_coefficient_mu 6.210
_exptl_absorpt_correction_T_max 0.4365
_exptl_absorpt_correction_T_min 0.4011
_exptl_absorpt_correction_type multi-scan
_exptl_absorpt_process_details SADABS
_exptl_crystal_density_diffrn 2.436
_exptl_crystal_density_method 'not measured'
_exptl_crystal_F_000 4792
_exptl_crystal_size_max 0.18
_exptl_crystal_size_mid 0.18
_exptl_crystal_size_min 0.16
_refine_diff_density_max 1.297
_refine_diff_density_min -1.602
_refine_diff_density_rms 0.202
_refine_ls_extinction_method none
_refine_ls_goodness_of_fit_ref 1.060
_refine_ls_hydrogen_treatment mixed
_refine_ls_matrix_type full
_refine_ls_number_parameters 745
_refine_ls_number_reflns 12616
_refine_ls_number_restraints 16
_refine_ls_restrained_S_all 1.063
_refine_ls_R_factor_all 0.1596
_refine_ls_R_factor_gt 0.0815
_refine_ls_shift/su_max 0.001
_refine_ls_shift/su_mean 0.000
_refine_ls_structure_factor_coef Fsqd
_refine_ls_weighting_details 'calc w=1/[\s^2^(Fo^2^)+(0.0700P)^2^+0.0000P] where P=(Fo^2^+2Fc^2^)/3'
_refine_ls_weighting_scheme calc
_refine_ls_wR_factor_gt 0.1657
_refine_ls_wR_factor_ref 0.1981
_reflns_number_gt 6490
_reflns_number_total 12616
_reflns_threshold_expression >2sigma(I)
_cod_data_source_file cg501073e_si_002.cif
_cod_data_source_block 2
_cod_depositor_comments 'Adding full bibliography for 4512233--4512241.cif.'
_cod_original_cell_volume 7177.0(8)
_cod_original_sg_symbol_H-M 'P 21/c'
_cod_database_code 4512235

loop_
_symmetry_equiv_pos_as_xyz
'x, y, z'
'-x, y+1/2, -z+1/2'
'-x, -y, -z'
'x, -y-1/2, z-1/2'

loop_
_atom_site_label
_atom_site_type_symbol
_atom_site_fract_x
_atom_site_fract_y
_atom_site_fract_z
_atom_site_U_iso_or_equiv
_atom_site_adp_type
_atom_site_occupancy
_atom_site_symmetry_multiplicity
_atom_site_calc_flag
_atom_site_refinement_flags
Zn1 Zn 0.78172(8) 0.11207(10) 0.21684(7) 0.0496(4) Uani 1 1 d .
Zn2 Zn 0.76363(8) 0.13507(9) 0.03494(7) 0.0453(4) Uani 1 1 d .
Zn3 Zn 0.75502(8) 0.11564(10) -0.12638(7) 0.0521(5) Uani 1 1 d .
N1 N 0.8108(6) 0.0898(7) 0.3215(5) 0.047(3) Uani 1 1 d .
N2 N 0.7754(5) 0.0963(6) 0.7862(5) 0.056(3) Uani 1 1 d D
O1 O 0.7615(5) 0.0087(6) 0.1806(5) 0.061(3) Uani 1 1 d .
O2 O 0.7809(5) 0.0228(5) 0.0792(4) 0.056(3) Uani 1 1 d .
O3 O 0.8612(5) 0.1538(6) 0.2120(5) 0.061(3) Uani 1 1 d .
O4 O 0.8474(5) 0.1864(5) 0.1012(5) 0.055(3) Uani 1 1 d .
O5 O 0.7167(5) 0.1931(6) 0.2019(5) 0.058(3) Uani 1 1 d .
O6 O 0.7022(5) 0.1670(6) 0.0897(5) 0.063(3) Uani 1 1 d .
O7 O 0.6840(5) 0.0833(6) -0.0363(5) 0.062(3) Uani 1 1 d .
O8 O 0.6970(5) 0.0260(6) -0.1291(5) 0.065(3) Uani 1 1 d .
O9 O 0.8204(5) 0.0985(5) -0.0335(4) 0.052(2) Uani 1 1 d .
O10 O 0.8813(5) 0.1694(8) -0.0784(6) 0.094(4) Uani 1 1 d .
O11 O 0.7411(5) 0.2388(5) -0.0202(5) 0.055(3) Uani 1 1 d .
O12 O 0.7167(5) 0.2191(6) -0.1343(4) 0.064(3) Uani 1 1 d .
C1 C 0.7487(6) -0.1007(9) 0.1095(6) 0.049(4) Uani 1 1 d .
C2 C 0.7470(7) -0.1342(8) 0.0444(6) 0.048(4) Uani 1 1 d .
H2 H 0.7579 -0.1047 0.0114 0.058 Uiso 1 1 calc R
C3 C 0.7286(7) -0.2116(9) 0.0317(6) 0.055(4) Uani 1 1 d .
C4 C 0.7116(7) -0.2568(9) 0.0794(7) 0.054(4) Uani 1 1 d .
H4 H 0.6983 -0.3085 0.0698 0.065 Uiso 1 1 calc R
C5 C 0.7150(7) -0.2214(9) 0.1426(7) 0.057(4) Uani 1 1 d .
C6 C 0.7328(7) -0.1465(8) 0.1560(7) 0.053(4) Uani 1 1 d .
H6 H 0.7343 -0.1251 0.1988 0.064 Uiso 1 1 calc R
C7 C 0.7657(6) -0.0174(8) 0.1239(7) 0.043(3) Uani 1 1 d .
C8 C 0.9495(7) 0.2077(9) 0.1866(8) 0.054(4) Uani 1 1 d .
C9 C 0.9737(8) 0.2486(9) 0.1416(8) 0.063(4) Uani 1 1 d .
H9 H 0.9474 0.2579 0.0959 0.075 Uiso 1 1 calc R
C10 C 1.0340(11) 0.2746(11) 0.1629(11) 0.087(6) Uani 1 1 d .
C11 C 1.0753(10) 0.2630(12) 0.2312(14) 0.100(7) Uani 1 1 d .
H11 H 1.1173 0.2821 0.2453 0.121 Uiso 1 1 calc R
C12 C 1.0527(8) 0.2231(11) 0.2771(10) 0.083(6) Uani 1 1 d .
C13 C 0.9898(8) 0.1941(10) 0.2533(8) 0.075(5) Uani 1 1 d .
H13 H 0.9749 0.1647 0.2835 0.090 Uiso 1 1 calc R
C14 C 0.8809(7) 0.1818(8) 0.1637(9) 0.056(4) Uani 1 1 d .
C15 C 0.6358(6) 0.2639(7) 0.1141(7) 0.045(3) Uani 1 1 d .
C16 C 0.5998(6) 0.2753(8) 0.0439(6) 0.046(3) Uani 1 1 d .
H16 H 0.6074 0.2446 0.0095 0.055 Uiso 1 1 calc R
C17 C 0.5536(7) 0.3313(9) 0.0262(7) 0.056(4) Uani 1 1 d .
C18 C 0.5380(8) 0.3756(10) 0.0738(8) 0.066(4) Uani 1 1 d .
H18 H 0.5043 0.4116 0.0599 0.079 Uiso 1 1 calc R
C19 C 0.5734(7) 0.3658(8) 0.1429(7) 0.053(4) Uani 1 1 d .
C20 C 0.6222(8) 0.3105(8) 0.1652(7) 0.056(4) Uani 1 1 d .
H20 H 0.6453 0.3042 0.2124 0.067 Uiso 1 1 calc R
C21 C 0.6893(6) 0.2035(8) 0.1365(7) 0.042(3) Uani 1 1 d .
C22 C 0.6237(7) -0.0336(8) -0.0813(7) 0.048(4) Uani 1 1 d .
C23 C 0.6032(7) -0.0867(9) -0.1356(7) 0.064(4) Uani 1 1 d .
H23 H 0.6182 -0.0832 -0.1734 0.077 Uiso 1 1 calc R
C24 C 0.5606(8) -0.1445(10) -0.1338(7) 0.064(4) Uani 1 1 d .
C25 C 0.5399(7) -0.1515(10) -0.0778(8) 0.070(5) Uani 1 1 d .
H25 H 0.5107 -0.1905 -0.0770 0.084 Uiso 1 1 calc R
C26 C 0.5621(8) -0.1011(10) -0.0228(7) 0.060(4) Uani 1 1 d .
C27 C 0.6017(7) -0.0416(9) -0.0242(7) 0.059(4) Uani 1 1 d .
H27 H 0.6144 -0.0060 0.0126 0.071 Uiso 1 1 calc R
C28 C 0.6723(7) 0.0300(9) -0.0810(8) 0.052(4) Uani 1 1 d .
C29 C 0.9328(8) 0.0916(8) 0.0205(7) 0.050(4) Uani 1 1 d .
C30 C 0.9949(7) 0.1128(10) 0.0241(7) 0.064(4) Uani 1 1 d .
H30 H 1.0004 0.1466 -0.0094 0.077 Uiso 1 1 calc R
C31 C 1.0487(8) 0.0850(9) 0.0760(8) 0.062(4) Uani 1 1 d .
C32 C 1.0427(8) 0.0335(10) 0.1261(8) 0.073(5) Uani 1 1 d .
H32 H 1.0784 0.0140 0.1611 0.088 Uiso 1 1 calc R
C33 C 0.9810(9) 0.0129(10) 0.1213(8) 0.072(5) Uani 1 1 d .
C34 C 0.9266(7) 0.0391(9) 0.0699(7) 0.055(4) Uani 1 1 d .
H34 H 0.8860 0.0217 0.0684 0.066 Uiso 1 1 calc R
C35 C 0.8759(8) 0.1243(9) -0.0336(7) 0.058(4) Uani 1 1 d .
C36 C 0.6881(7) 0.3402(8) -0.0972(7) 0.047(3) Uani 1 1 d .
C37 C 0.6635(7) 0.3667(9) -0.1647(7) 0.054(4) Uani 1 1 d .
H37 H 0.6641 0.3351 -0.2019 0.064 Uiso 1 1 calc R
C38 C 0.6373(7) 0.4423(10) -0.1766(7) 0.055(4) Uani 1 1 d .
C39 C 0.6322(7) 0.4885(9) -0.1226(8) 0.064(5) Uani 1 1 d .
H39 H 0.6136 0.5379 -0.1310 0.077 Uiso 1 1 calc R
C40 C 0.6552(7) 0.4593(9) -0.0573(8) 0.060(4) Uani 1 1 d .
C41 C 0.6817(7) 0.3866(8) -0.0420(7) 0.052(4) Uani 1 1 d .
H41 H 0.6952 0.3678 0.0037 0.063 Uiso 1 1 calc R
C42 C 0.7177(6) 0.2599(8) -0.0818(7) 0.044(3) Uani 1 1 d .
C43 C 0.7986(8) 0.0232(10) 0.3467(8) 0.065(4) Uani 1 1 d .
H43 H 0.7710 -0.0110 0.3151 0.078 Uiso 1 1 calc R
C44 C 0.8231(8) -0.0019(10) 0.4169(8) 0.062(4) Uani 1 1 d .
H44 H 0.8119 -0.0496 0.4318 0.074 Uiso 1 1 calc R
C45 C 0.8648(9) 0.0498(13) 0.4615(6) 0.079(6) Uani 1 1 d D
C46 C 0.8782(9) 0.1187(12) 0.4362(9) 0.085(6) Uani 1 1 d .
H46 H 0.9068 0.1538 0.4659 0.102 Uiso 1 1 calc R
C47 C 0.8495(9) 0.1369(10) 0.3665(8) 0.079(6) Uani 1 1 d .
H47 H 0.8582 0.1854 0.3508 0.095 Uiso 1 1 calc R
C48 C 0.8976(9) 0.0243(14) 0.5357(6) 0.126(9) Uani 1 1 d D
H48A H 0.9420 0.0419 0.5534 0.151 Uiso 1 1 calc R
H48B H 0.8960 -0.0320 0.5409 0.151 Uiso 1 1 calc R
C49 C 0.8555(12) 0.0667(11) 0.5703(10) 0.147 Uani 1 1 d D
H49A H 0.8713 0.1195 0.5828 0.177 Uiso 1 1 calc R
H49B H 0.8115 0.0696 0.5386 0.177 Uiso 1 1 calc R
C50 C 0.8576(9) 0.0242(9) 0.6311(8) 0.147 Uani 1 1 d D
H50A H 0.9029 0.0148 0.6562 0.177 Uiso 1 1 calc R
H50B H 0.8387 -0.0265 0.6149 0.177 Uiso 1 1 calc R
C51 C 0.8287(6) 0.0503(8) 0.6849(6) 0.158(12) Uani 1 1 d D
C52 C 0.7949(6) -0.0026(10) 0.7104(6) 0.095(6) Uani 1 1 d D
H52 H 0.7895 -0.0540 0.6945 0.114 Uiso 1 1 calc R
C53 C 0.7693(6) 0.0224(7) 0.7598(6) 0.065(4) Uani 1 1 d D
H53 H 0.7461 -0.0137 0.7765 0.079 Uiso 1 1 calc R
C54 C 0.8088(7) 0.1479(8) 0.7596(7) 0.099(7) Uani 1 1 d D
H54 H 0.8136 0.1993 0.7756 0.118 Uiso 1 1 calc R
C55 C 0.8357(8) 0.1257(9) 0.7096(7) 0.150(11) Uani 1 1 d D
H55 H 0.8585 0.1620 0.6927 0.180 Uiso 1 1 calc R
I1 I 0.69245(8) -0.29247(8) 0.21669(7) 0.1086(5) Uani 1 1 d .
I2 I 0.72367(7) -0.26218(8) -0.06560(6) 0.0895(4) Uani 1 1 d .
I3 I 1.11001(10) 0.20625(13) 0.37987(10) 0.1813(10) Uani 1 1 d .
I4 I 1.06981(10) 0.34249(12) 0.09755(11) 0.1570(8) Uani 1 1 d .
I5 I 0.55546(7) 0.43803(8) 0.21897(6) 0.0942(5) Uani 1 1 d .
I6 I 0.50021(6) 0.34894(8) -0.08056(5) 0.0871(4) Uani 1 1 d .
I7 I 0.52888(6) -0.11182(8) 0.06292(6) 0.0861(4) Uani 1 1 d .
I8 I 0.52542(8) -0.21960(10) -0.21977(7) 0.1192(6) Uani 1 1 d .
I9 I 0.96692(8) -0.06590(12) 0.19655(9) 0.1576(9) Uani 1 1 d .
I10 I 1.14142(6) 0.11879(9) 0.08081(7) 0.0982(5) Uani 1 1 d .
I11 I 0.64324(7) 0.52539(7) 0.02672(6) 0.0874(4) Uani 1 1 d .
I12 I 0.60260(7) 0.48610(8) -0.27925(6) 0.0941(5) Uani 1 1 d .

loop_
_atom_site_aniso_label
_atom_site_aniso_U_11
_atom_site_aniso_U_22
_atom_site_aniso_U_33
_atom_site_aniso_U_23
_atom_site_aniso_U_13
_atom_site_aniso_U_12
Zn1 0.0466(11) 0.0555(11) 0.0480(9) 0.0009(7) 0.0173(8) -0.0032(9)
Zn2 0.0427(10) 0.0489(10) 0.0446(9) 0.0003(7) 0.0150(7) -0.0032(8)
Zn3 0.0532(11) 0.0561(11) 0.0454(9) -0.0005(7) 0.0139(8) -0.0019(9)
N1 0.059(8) 0.038(7) 0.053(7) 0.002(5) 0.029(6) -0.005(6)
N2 0.066(9) 0.049(8) 0.063(7) 0.007(6) 0.034(7) -0.004(7)
O1 0.067(8) 0.067(7) 0.060(6) -0.007(5) 0.034(5) -0.009(6)
O2 0.060(7) 0.051(6) 0.071(6) 0.012(5) 0.042(5) 0.003(5)
O3 0.048(7) 0.081(8) 0.054(6) 0.011(5) 0.017(5) -0.007(6)
O4 0.048(7) 0.059(7) 0.056(6) 0.000(5) 0.015(5) -0.008(5)
O5 0.050(7) 0.066(7) 0.061(6) 0.004(5) 0.020(5) 0.009(6)
O6 0.055(7) 0.078(8) 0.065(6) -0.007(5) 0.031(5) 0.006(6)
O7 0.045(7) 0.068(7) 0.079(7) -0.008(6) 0.028(5) -0.011(6)
O8 0.059(7) 0.087(8) 0.050(6) -0.007(5) 0.016(5) -0.011(6)
O9 0.044(6) 0.056(6) 0.062(6) -0.002(4) 0.024(5) -0.006(5)
O10 0.050(8) 0.137(12) 0.087(8) 0.054(8) 0.011(6) -0.001(7)
O11 0.067(7) 0.051(6) 0.049(6) -0.007(4) 0.020(5) 0.001(5)
O12 0.062(7) 0.082(8) 0.043(6) 0.009(5) 0.012(5) 0.004(6)
C1 0.030(8) 0.070(11) 0.045(8) 0.005(7) 0.010(6) 0.005(8)
C2 0.056(10) 0.033(8) 0.057(9) 0.007(6) 0.020(7) 0.001(7)
C3 0.050(10) 0.066(11) 0.043(8) -0.020(7) 0.008(7) -0.011(9)
C4 0.042(9) 0.046(9) 0.076(10) 0.009(7) 0.021(8) -0.009(8)
C5 0.058(11) 0.061(11) 0.060(9) 0.010(7) 0.028(8) -0.019(9)
C6 0.063(11) 0.052(10) 0.049(8) 0.007(7) 0.024(8) -0.008(8)
C7 0.033(8) 0.037(8) 0.058(9) 0.005(6) 0.017(7) 0.002(7)
C8 0.041(10) 0.055(10) 0.069(10) -0.005(7) 0.020(8) -0.002(8)
C9 0.049(11) 0.065(11) 0.079(11) -0.010(8) 0.026(9) -0.009(9)
C10 0.072(15) 0.082(14) 0.129(16) -0.008(12) 0.065(13) -0.026(12)
C11 0.050(13) 0.074(15) 0.17(2) -0.019(14) 0.029(15) -0.010(11)
C12 0.032(10) 0.081(14) 0.121(15) -0.019(11) 0.005(10) -0.023(10)
C13 0.055(12) 0.084(13) 0.076(12) -0.016(9) 0.009(9) -0.020(10)
C14 0.041(10) 0.045(9) 0.073(11) -0.002(8) 0.007(9) 0.004(8)
C15 0.033(8) 0.033(8) 0.073(10) -0.003(6) 0.025(7) 0.004(7)
C16 0.029(8) 0.065(10) 0.044(8) 0.006(7) 0.014(6) -0.001(8)
C17 0.036(9) 0.059(10) 0.067(10) -0.008(8) 0.010(8) 0.007(8)
C18 0.044(10) 0.072(12) 0.075(11) 0.011(8) 0.011(9) 0.008(9)
C19 0.045(10) 0.052(9) 0.057(9) -0.007(7) 0.011(8) 0.007(8)
C20 0.058(11) 0.054(10) 0.054(9) 0.000(7) 0.017(8) 0.006(9)
C21 0.035(9) 0.039(8) 0.053(9) 0.005(6) 0.017(7) -0.002(7)
C22 0.030(8) 0.051(9) 0.054(9) -0.003(7) 0.003(7) 0.000(7)
C23 0.050(10) 0.087(13) 0.062(10) -0.009(8) 0.028(8) -0.027(10)
C24 0.053(11) 0.088(12) 0.049(9) -0.017(8) 0.014(8) -0.028(10)
C25 0.043(10) 0.091(13) 0.082(11) -0.030(9) 0.030(9) -0.025(9)
C26 0.060(11) 0.077(12) 0.047(8) 0.002(7) 0.025(8) -0.018(10)
C27 0.047(10) 0.071(11) 0.057(9) -0.016(7) 0.015(8) -0.014(9)
C28 0.034(9) 0.056(10) 0.060(10) -0.008(7) 0.007(8) -0.007(8)
C29 0.055(11) 0.038(8) 0.055(9) -0.005(6) 0.019(8) -0.008(8)
C30 0.037(10) 0.091(13) 0.064(10) 0.008(8) 0.015(8) 0.011(10)
C31 0.043(10) 0.057(10) 0.093(12) 0.000(8) 0.032(9) 0.004(8)
C32 0.044(11) 0.079(13) 0.090(12) 0.019(9) 0.013(9) -0.004(10)
C33 0.070(13) 0.079(13) 0.069(10) 0.021(9) 0.027(10) 0.018(11)
C34 0.033(9) 0.068(11) 0.064(9) 0.002(8) 0.016(8) 0.008(8)
C35 0.050(11) 0.063(11) 0.052(9) 0.012(7) 0.006(8) -0.003(9)
C36 0.040(9) 0.043(9) 0.063(9) 0.011(7) 0.022(7) 0.007(7)
C37 0.038(9) 0.063(11) 0.065(10) 0.003(8) 0.024(7) -0.007(8)
C38 0.037(9) 0.069(11) 0.061(9) 0.015(8) 0.021(7) 0.005(8)
C39 0.065(12) 0.061(11) 0.079(11) 0.035(9) 0.042(9) 0.020(9)
C40 0.046(10) 0.042(10) 0.100(12) 0.000(8) 0.035(9) -0.007(8)
C41 0.052(10) 0.051(10) 0.049(8) 0.006(7) 0.008(7) -0.006(8)
C42 0.035(8) 0.059(10) 0.039(8) 0.001(7) 0.016(7) -0.003(7)
C43 0.055(11) 0.075(13) 0.071(11) -0.002(9) 0.027(9) -0.002(9)
C44 0.067(12) 0.070(11) 0.066(10) 0.025(9) 0.044(9) 0.025(10)
C45 0.096(16) 0.110(16) 0.042(10) -0.004(10) 0.035(10) 0.004(13)
C46 0.087(15) 0.099(16) 0.073(13) -0.015(10) 0.030(11) -0.017(12)
C47 0.111(16) 0.067(12) 0.055(10) -0.008(8) 0.020(10) -0.021(11)
C48 0.102(17) 0.24(3) 0.051(11) 0.013(13) 0.048(11) 0.030(17)
C49 0.238 0.095 0.188 -0.030 0.178 0.005
C50 0.238 0.095 0.188 -0.030 0.178 0.005
C51 0.27(4) 0.101(19) 0.19(2) -0.043(17) 0.19(3) -0.03(2)
C52 0.111(18) 0.078(14) 0.114(15) -0.011(11) 0.062(13) -0.009(13)
C53 0.078(13) 0.055(11) 0.075(10) -0.005(8) 0.041(9) -0.020(9)
C54 0.125(19) 0.036(10) 0.165(18) 0.003(10) 0.088(16) -0.016(11)
C55 0.23(3) 0.102(19) 0.21(2) 0.010(16) 0.19(2) -0.023(19)
I1 0.1527(15) 0.0831(10) 0.1096(10) 0.0186(7) 0.0699(10) -0.0273(9)
I2 0.1034(11) 0.0904(9) 0.0821(8) -0.0288(6) 0.0407(7) -0.0148(8)
I3 0.1116(15) 0.175(2) 0.1709(16) 0.0301(14) -0.0700(13) -0.0462(14)
I4 0.1300(16) 0.1446(17) 0.245(2) 0.0215(14) 0.1282(16) -0.0355(13)
I5 0.0925(11) 0.0928(10) 0.0932(8) -0.0281(7) 0.0252(7) 0.0265(8)
I6 0.0724(9) 0.1082(10) 0.0651(7) 0.0146(6) 0.0015(6) 0.0049(8)
I7 0.0880(10) 0.1050(10) 0.0788(8) -0.0185(6) 0.0457(7) -0.0291(8)
I8 0.1242(13) 0.1519(14) 0.0997(9) -0.0676(9) 0.0614(9) -0.0807(11)
I9 0.0965(13) 0.192(2) 0.1673(15) 0.1241(14) 0.0200(11) 0.0003(12)
I10 0.0413(7) 0.1407(13) 0.1134(10) -0.0064(8) 0.0266(7) -0.0106(8)
I11 0.1018(11) 0.0630(8) 0.1070(9) -0.0180(6) 0.0474(8) -0.0037(7)
I12 0.0868(10) 0.1206(11) 0.0868(8) 0.0510(7) 0.0448(7) 0.0404(8)

loop_
_atom_type_symbol
_atom_type_description
_atom_type_scat_dispersion_real
_atom_type_scat_dispersion_imag
_atom_type_scat_source
C C 0.0033 0.0016 'International Tables Vol C Tables 4.2.6.8 and 6.1.1.4'
H H 0.0000 0.0000 'International Tables Vol C Tables 4.2.6.8 and 6.1.1.4'
N N 0.0061 0.0033 'International Tables Vol C Tables 4.2.6.8 and 6.1.1.4'
O O 0.0106 0.0060 'International Tables Vol C Tables 4.2.6.8 and 6.1.1.4'
Zn Zn 0.2839 1.4301 'International Tables Vol C Tables 4.2.6.8 and 6.1.1.4'
I I -0.4742 1.8119 'International Tables Vol C Tables 4.2.6.8 and 6.1.1.4'

loop_
_geom_angle_atom_site_label_1
_geom_angle_atom_site_label_2
_geom_angle_atom_site_label_3
_geom_angle
_geom_angle_site_symmetry_3
O1 Zn1 O3 115.1(4) .
O1 Zn1 O5 122.3(4) .
O3 Zn1 O5 111.3(4) .
O1 Zn1 N1 100.4(4) .
O3 Zn1 N1 98.3(4) .
O5 Zn1 N1 105.0(4) .
O7 Zn2 O11 89.6(4) .
O7 Zn2 O4 175.7(4) .
O11 Zn2 O4 89.4(4) .
O7 Zn2 O6 86.3(4) .
O11 Zn2 O6 89.0(4) .
O4 Zn2 O6 97.8(4) .
O7 Zn2 O2 84.2(4) .
O11 Zn2 O2 173.0(4) .
O4 Zn2 O2 96.5(4) .
O6 Zn2 O2 94.0(4) .
O7 Zn2 O9 87.9(4) .
O11 Zn2 O9 89.3(3) .
O4 Zn2 O9 87.9(4) .
O6 Zn2 O9 174.0(4) .
O2 Zn2 O9 87.2(3) .
O12 Zn3 O9 111.9(4) .
O12 Zn3 O8 116.3(4) .
O9 Zn3 O8 99.8(4) .
O12 Zn3 N2 107.2(4) 1_554
O9 Zn3 N2 121.1(4) 1_554
O8 Zn3 N2 100.3(4) 1_554
C47 N1 C43 115.8(13) .
C47 N1 Zn1 121.5(10) .
C43 N1 Zn1 122.2(10) .
C53 N2 C54 116.2(12) .
C53 N2 Zn3 118.8(8) 1_556
C54 N2 Zn3 123.4(9) 1_556
C7 O1 Zn1 126.9(9) .
C7 O2 Zn2 138.5(9) .
C14 O3 Zn1 135.8(9) .
C14 O4 Zn2 137.2(9) .
C21 O5 Zn1 109.5(8) .
C21 O6 Zn2 152.6(10) .
C28 O7 Zn2 138.1(10) .
C28 O8 Zn3 111.9(9) .
C35 O9 Zn3 109.6(8) .
C35 O9 Zn2 128.5(9) .
Zn3 O9 Zn2 99.8(4) .
C42 O11 Zn2 137.9(9) .
C42 O12 Zn3 123.1(8) .
C6 C1 C2 118.5(13) .
C6 C1 C7 121.6(12) .
C2 C1 C7 119.9(12) .
C3 C2 C1 118.3(12) .
C2 C3 C4 122.3(12) .
C2 C3 I2 119.1(10) .
C4 C3 I2 118.6(11) .
C3 C4 C5 117.0(13) .
C6 C5 C4 121.6(12) .
C6 C5 I1 121.7(10) .
C4 C5 I1 116.6(11) .
C5 C6 C1 122.3(13) .
O1 C7 O2 125.0(12) .
O1 C7 C1 115.6(11) .
O2 C7 C1 119.4(12) .
C13 C8 C9 118.1(15) .
C13 C8 C14 121.0(14) .
C9 C8 C14 120.9(14) .
C10 C9 C8 120.9(16) .
C9 C10 C11 121.8(17) .
C9 C10 I4 121.5(16) .
C11 C10 I4 116.6(16) .
C12 C11 C10 118.7(18) .
C11 C12 C13 118.8(18) .
C11 C12 I3 121.0(14) .
C13 C12 I3 120.2(15) .
C8 C13 C12 121.7(17) .
O4 C14 O3 124.4(14) .
O4 C14 C8 119.9(14) .
O3 C14 C8 115.6(13) .
C16 C15 C20 118.8(12) .
C16 C15 C21 121.5(12) .
C20 C15 C21 119.7(12) .
C17 C16 C15 119.5(12) .
C16 C17 C18 123.4(14) .
C16 C17 I6 119.1(10) .
C18 C17 I6 117.5(11) .
C17 C18 C19 117.8(14) .
C18 C19 C20 122.2(13) .
C18 C19 I5 119.7(11) .
C20 C19 I5 118.1(10) .
C19 C20 C15 118.3(12) .
O6 C21 O5 125.0(13) .
O6 C21 C15 117.6(12) .
O5 C21 C15 117.4(12) .
C23 C22 C27 118.9(13) .
C23 C22 C28 121.1(13) .
C27 C22 C28 119.9(12) .
C24 C23 C22 119.9(13) .
C25 C24 C23 120.3(13) .
C25 C24 I8 120.5(12) .
C23 C24 I8 119.1(11) .
C24 C25 C26 120.0(15) .
C27 C26 C25 121.2(13) .
C27 C26 I7 119.1(11) .
C25 C26 I7 119.5(12) .
C26 C27 C22 119.5(13) .
O7 C28 O8 124.0(14) .
O7 C28 C22 120.1(14) .
O8 C28 C22 115.9(13) .
C34 C29 C30 117.3(14) .
C34 C29 C35 121.5(14) .
C30 C29 C35 121.2(13) .
C31 C30 C29 122.0(15) .
C30 C31 C32 120.8(15) .
C30 C31 I10 121.2(12) .
C32 C31 I10 118.0(12) .
C33 C32 C31 116.3(15) .
C32 C33 C34 124.2(15) .
C32 C33 I9 119.0(12) .
C34 C33 I9 116.8(13) .
C33 C34 C29 119.3(15) .
O10 C35 O9 122.3(14) .
O10 C35 C29 121.6(15) .
O9 C35 C29 115.9(13) .
C37 C36 C41 119.6(13) .
C37 C36 C42 120.6(12) .
C41 C36 C42 119.7(12) .
C36 C37 C38 118.7(13) .
C39 C38 C37 121.7(13) .
C39 C38 I12 118.8(11) .
C37 C38 I12 119.5(11) .
C40 C39 C38 117.6(14) .
C39 C40 C41 123.7(14) .
C39 C40 I11 118.9(12) .
C41 C40 I11 117.2(11) .
C40 C41 C36 118.4(12) .
O11 C42 O12 125.0(13) .
O11 C42 C36 118.8(12) .
O12 C42 C36 116.2(12) .
N1 C43 C44 126.7(15) .
C45 C44 C43 114.7(14) .
C46 C45 C44 119.4(13) .
C46 C45 C48 122(2) .
C44 C45 C48 117.9(18) .
C45 C46 C47 119.9(16) .
N1 C47 C46 123.5(16) .
C45 C48 C49 99.2(12) .
C50 C49 C48 107.9(12) .
C49 C50 C51 125.4(10) .
C55 C51 C52 119.2(12) .
C55 C51 C50 121.5(9) .
C52 C51 C50 119.3(9) .
C53 C52 C51 118.3(14) .
N2 C53 C52 124.4(13) .
N2 C54 C55 121.7(14) .
C51 C55 C54 120.1(14) .

loop_
_geom_bond_atom_site_label_1
_geom_bond_atom_site_label_2
_geom_bond_distance
_geom_bond_site_symmetry_2
Zn1 O1 1.907(10) .
Zn1 O3 1.919(10) .
Zn1 O5 1.939(10) .
Zn1 N1 2.039(10) .
Zn2 O7 2.064(10) .
Zn2 O11 2.066(9) .
Zn2 O4 2.081(10) .
Zn2 O6 2.083(10) .
Zn2 O2 2.099(9) .
Zn2 O9 2.236(9) .
Zn3 O12 1.941(10) .
Zn3 O9 1.977(9) .
Zn3 O8 1.981(10) .
Zn3 N2 1.993(10) 1_554
N1 C47 1.299(18) .
N1 C43 1.309(18) .
N2 C53 1.360(9) .
N2 C54 1.366(9) .
N2 Zn3 1.993(10) 1_556
O1 C7 1.263(15) .
O2 C7 1.265(14) .
O3 C14 1.285(17) .
O4 C14 1.239(15) .
O5 C21 1.276(14) .
O6 C21 1.242(15) .
O7 C28 1.250(15) .
O8 C28 1.264(16) .
O9 C35 1.299(17) .
O10 C35 1.225(16) .
O11 C42 1.238(14) .
O12 C42 1.266(15) .
C1 C6 1.357(17) .
C1 C2 1.425(17) .
C1 C7 1.475(18) .
C2 C3 1.381(18) .
C3 C4 1.382(18) .
C3 I2 2.123(12) .
C4 C5 1.394(19) .
C5 C6 1.340(19) .
C5 I1 2.112(13) .
C8 C13 1.369(19) .
C8 C9 1.39(2) .
C8 C14 1.49(2) .
C9 C10 1.33(2) .
C10 C11 1.40(2) .
C10 I4 2.097(17) .
C11 C12 1.37(3) .
C12 C13 1.40(2) .
C12 I3 2.068(18) .
C15 C16 1.395(17) .
C15 C20 1.412(18) .
C15 C21 1.517(18) .
C16 C17 1.354(18) .
C17 C18 1.355(19) .
C17 I6 2.115(14) .
C18 C19 1.370(18) .
C19 C20 1.388(19) .
C19 I5 2.109(13) .
C22 C23 1.381(17) .
C22 C27 1.401(18) .
C22 C28 1.52(2) .
C23 C24 1.37(2) .
C24 C25 1.357(19) .
C24 I8 2.095(14) .
C25 C26 1.366(19) .
C26 C27 1.343(19) .
C26 I7 2.101(13) .
C29 C34 1.383(18) .
C29 C30 1.39(2) .
C29 C35 1.47(2) .
C30 C31 1.380(19) .
C31 C32 1.38(2) .
C31 I10 2.089(15) .
C32 C33 1.37(2) .
C33 C34 1.38(2) .
C33 I9 2.132(15) .
C36 C37 1.371(17) .
C36 C41 1.415(18) .
C36 C42 1.505(18) .
C37 C38 1.402(19) .
C38 C39 1.38(2) .
C38 I12 2.103(13) .
C39 C40 1.347(18) .
C40 C41 1.363(19) .
C40 I11 2.130(15) .
C43 C44 1.412(19) .
C44 C45 1.37(2) .
C45 C46 1.36(2) .
C45 C48 1.501(9) .
C46 C47 1.38(2) .
C48 C49 1.516(10) .
C49 C50 1.417(9) .
C50 C51 1.498(9) .
C51 C55 1.373(9) .
C51 C52 1.374(9) .
C52 C53 1.367(9) .
C54 C55 1.382(9) .
